data_7715637
loop_
_publ_author_name
'Poto&#x10d;&#x148;&#xe1;k, Ivan'
'Bukrynov, Oleksandr'
'Kliuikov, Andrii'
'Holub, Mariia'
'Vitushkina, Svitlana'
'Samo&#x13e;ov&#xe1;, Erika'
'&#x10c;i&#x17e;m&#xe1;r, Erik'
'V&#xe1;hovsk&#xe1;, Lucia'

_publ_section_title
;
 Influence of the phonon-bottleneck effect and low-energy vibrational
 modes on the slow spin-phonon relaxation in Kramers-ions-based Cu(II) and
 Co(II) complexes with 4-amino-3,5-bis-(pyridin-2-yl)-1,2,4-triazole and
 dicyanamide.
;
_journal_issue 16
_journal_name_full 'Dalton transactions (Cambridge, England : 2003)'
_journal_page_first 6950
_journal_page_last 6964
_journal_paper_doi 10.1039/d4dt00219a
_journal_volume 53
_journal_year 2024
_chemical_formula_moiety 'C28 H20 Cu N18'
_chemical_formula_sum 'C28 H20 Cu N18'
_chemical_formula_weight 672.16
_space_group_crystal_system triclinic
_space_group_IT_number 2
_space_group_name_Hall '-P 1'
_space_group_name_H-M_alt 'P -1'
_atom_sites_solution_hydrogens mixed
_atom_sites_solution_primary direct
_atom_sites_solution_secondary difmap
_audit_creation_method SHELXL-2018/3
_audit_update_record
;
2024-01-15 deposited with the CCDC.	2024-03-25 downloaded from the CCDC.
;
_cell_angle_alpha 91.450(3)
_cell_angle_beta 113.458(3)
_cell_angle_gamma 96.047(3)
_cell_formula_units_Z 1
_cell_length_a 8.1722(3)
_cell_length_b 9.1044(3)
_cell_length_c 10.0931(4)
_cell_measurement_reflns_used 7114
_cell_measurement_temperature 120(2)
_cell_measurement_theta_max 29.2530
_cell_measurement_theta_min 4.1510
_cell_volume 683.20(5)
_computing_cell_refinement 'CrysAlisPro 1.171.38.46 (Rigaku OD, 2015)'
_computing_data_collection 'CrysAlisPro 1.171.38.46 (Rigaku OD, 2015)'
_computing_data_reduction 'CrysAlisPro 1.171.38.46 (Rigaku OD, 2015)'
_computing_molecular_graphics 'DIAMOND (Brandenburg, 2001)'
_computing_publication_material 'SHELXL-2018/3 (Sheldrick, 2018)'
_computing_structure_refinement 'SHELXL-2018/3 (Sheldrick, 2018)'
_computing_structure_solution 'SHELXT(Sheldrick, 2018)'
_diffrn_ambient_temperature 120(2)
_diffrn_detector_area_resol_mean 5.1783
_diffrn_measured_fraction_theta_full 0.998
_diffrn_measured_fraction_theta_max 0.998
_diffrn_measurement_device_type 'Xcalibur, AtlasS2, Gemini ultra'
_diffrn_measurement_method '\w scans'
_diffrn_radiation_type MoK\a
_diffrn_radiation_wavelength 0.71073
_diffrn_reflns_av_R_equivalents 0.0236
_diffrn_reflns_av_unetI/netI 0.0205
_diffrn_reflns_Laue_measured_fraction_full 0.998
_diffrn_reflns_Laue_measured_fraction_max 0.998
_diffrn_reflns_limit_h_max 10
_diffrn_reflns_limit_h_min -10
_diffrn_reflns_limit_k_max 11
_diffrn_reflns_limit_k_min -11
_diffrn_reflns_limit_l_max 12
_diffrn_reflns_limit_l_min -12
_diffrn_reflns_number 9544
_diffrn_reflns_point_group_measured_fraction_full 0.998
_diffrn_reflns_point_group_measured_fraction_max 0.998
_diffrn_reflns_theta_full 25.242
_diffrn_reflns_theta_max 26.500
_diffrn_reflns_theta_min 3.322
_diffrn_source 'fine-focus sealed X-ray tube'
_exptl_absorpt_coefficient_mu 0.859
_exptl_absorpt_correction_T_max 0.827
_exptl_absorpt_correction_T_min 0.740
_exptl_absorpt_correction_type analytical
_exptl_absorpt_process_details
;
CrysAlisPro 1.171.38.46 (Rigaku Oxford Diffraction, 2015)
Analytical numeric absorption correction using a multifaceted crystal
                        model based on expressions derived by R.C. Clark & J.S. Reid.
(Clark, R. C. & Reid, J. S. (1995). Acta Cryst. A51, 887-897)
Empirical absorption correction using spherical harmonics,
 implemented in SCALE3 ABSPACK scaling algorithm.
;
_exptl_crystal_colour blue-green
_exptl_crystal_density_diffrn 1.634
_exptl_crystal_description prism
_exptl_crystal_F_000 343
_exptl_crystal_recrystallization_method 'from synthesis'
_exptl_crystal_size_max 0.485
_exptl_crystal_size_mid 0.268
_exptl_crystal_size_min 0.257
_refine_diff_density_max 0.267
_refine_diff_density_min -0.404
_refine_diff_density_rms 0.061
_refine_ls_extinction_method none
_refine_ls_goodness_of_fit_ref 1.080
_refine_ls_hydrogen_treatment mixed
_refine_ls_matrix_type full
_refine_ls_number_parameters 222
_refine_ls_number_reflns 2823
_refine_ls_number_restraints 0
_refine_ls_restrained_S_all 1.080
_refine_ls_R_factor_all 0.0246
_refine_ls_R_factor_gt 0.0238
_refine_ls_shift/su_max 0.001
_refine_ls_shift/su_mean 0.000
_refine_ls_structure_factor_coef Fsqd
_refine_ls_weighting_details 'w=1/[\s^2^(Fo^2^)+(0.0202P)^2^+0.5533P] where P=(Fo^2^+2Fc^2^)/3'
_refine_ls_weighting_scheme calc
_refine_ls_wR_factor_gt 0.0615
_refine_ls_wR_factor_ref 0.0619
_reflns_Friedel_coverage 0.000
_reflns_number_gt 2745
_reflns_number_total 2823
_reflns_threshold_expression 'I > 2\s(I)'
_cod_data_source_file d4dt00219a32.cif
_cod_data_source_block shelx
_cod_depositor_comments 'Adding full bibliography for 7715637--7715638.cif.'
_cod_original_cell_volume 683.19(5)
_cod_database_code 7715637
_shelx_shelxl_version_number 2018/3
_shelx_space_group_comment
;
The symmetry employed for this shelxl refinement is uniquely defined
by the following loop, which should always be used as a source of
symmetry information in preference to the above space-group names.
They are only intended as comments.
;
_shelx_estimated_absorpt_t_min 0.740
_shelx_estimated_absorpt_t_max 0.827

loop_
_space_group_symop_operation_xyz
'x, y, z'
'-x, -y, -z'

loop_
_atom_site_label
_atom_site_type_symbol
_atom_site_fract_x
_atom_site_fract_y
_atom_site_fract_z
_atom_site_U_iso_or_equiv
_atom_site_adp_type
_atom_site_occupancy
_atom_site_site_symmetry_order
_atom_site_calc_flag
_atom_site_refinement_flags_posn
_atom_site_refinement_flags_adp
_atom_site_refinement_flags_occupancy
_atom_site_disorder_assembly
_atom_site_disorder_group
Cu01 Cu 0.500000 0.000000 0.500000 0.01288(8) Uani 1 2 d S . P . .
N6 N 0.26068(16) 0.08722(13) 0.44858(13) 0.0125(2) Uani 1 1 d . . . . .
N4 N 0.54775(16) 0.41650(13) 0.66148(13) 0.0121(2) Uani 1 1 d . . . . .
N2 N 0.59177(16) 0.20361(13) 0.58933(13) 0.0133(2) Uani 1 1 d . . . . .
N1 N 0.75698(16) 0.28259(14) 0.66101(13) 0.0141(3) Uani 1 1 d . . . . .
N5 N 0.83057(17) 0.65651(14) 0.82477(14) 0.0161(3) Uani 1 1 d . . . . .
N3 N 0.45580(18) 0.53031(15) 0.68701(15) 0.0165(3) Uani 1 1 d . . . . .
N7 N 0.33908(19) 0.09342(15) 0.00776(15) 0.0218(3) Uani 1 1 d . . . . .
N8 N 0.50099(19) 0.07443(16) 0.26997(15) 0.0215(3) Uani 1 1 d . . . . .
N9 N 0.37660(19) 0.30092(16) -0.13323(15) 0.0231(3) Uani 1 1 d . . . . .
C3 C 0.46654(19) 0.28416(16) 0.58899(15) 0.0122(3) Uani 1 1 d . . . . .
C14 C 0.27776(19) 0.22429(16) 0.51217(15) 0.0125(3) Uani 1 1 d . . . . .
C10 C 0.0956(2) 0.02181(17) 0.36510(16) 0.0150(3) Uani 1 1 d . . . . .
H10 H 0.082624 -0.073451 0.318800 0.018 Uiso 1 1 calc R U . . .
C11 C -0.0577(2) 0.08793(17) 0.34351(16) 0.0167(3) Uani 1 1 d . . . . .
H11 H -0.173114 0.039604 0.281625 0.020 Uiso 1 1 calc R U . . .
C8 C 0.4307(2) 0.09043(16) 0.14757(17) 0.0160(3) Uani 1 1 d . . . . .
C15 C 0.8752(2) 0.52639(16) 0.79218(15) 0.0135(3) Uani 1 1 d . . . . .
C5 C 0.72834(19) 0.41124(16) 0.70545(15) 0.0128(3) Uani 1 1 d . . . . .
C9 C 0.36558(19) 0.20719(17) -0.06123(16) 0.0157(3) Uani 1 1 d . . . . .
C13 C 0.1305(2) 0.29543(17) 0.49884(16) 0.0153(3) Uani 1 1 d . . . . .
H13 H 0.146029 0.390079 0.547109 0.018 Uiso 1 1 calc R U . . .
C16 C 1.0507(2) 0.49391(17) 0.83854(16) 0.0161(3) Uani 1 1 d . . . . .
H16 H 1.075720 0.401088 0.811049 0.019 Uiso 1 1 calc R U . . .
C12 C -0.0404(2) 0.22476(17) 0.41310(16) 0.0167(3) Uani 1 1 d . . . . .
H12 H -0.143932 0.270128 0.402553 0.020 Uiso 1 1 calc R U . . .
C19 C 0.9665(2) 0.75736(17) 0.90910(17) 0.0189(3) Uani 1 1 d . . . . .
H19 H 0.938632 0.850119 0.933801 0.023 Uiso 1 1 calc R U . . .
C18 C 1.1456(2) 0.73404(17) 0.96232(17) 0.0198(3) Uani 1 1 d . . . . .
H18 H 1.237225 0.808629 1.022759 0.024 Uiso 1 1 calc R U . . .
C17 C 1.1884(2) 0.60004(17) 0.92581(17) 0.0182(3) Uani 1 1 d . . . . .
H17 H 1.310103 0.581318 0.960037 0.022 Uiso 1 1 calc R U . . .
H1N3 H 0.429(3) 0.501(2) 0.761(2) 0.026(5) Uiso 1 1 d . . . . .
H2N3 H 0.538(3) 0.606(2) 0.722(2) 0.027(5) Uiso 1 1 d . . . . .

loop_
_atom_site_aniso_label
_atom_site_aniso_U_11
_atom_site_aniso_U_22
_atom_site_aniso_U_33
_atom_site_aniso_U_23
_atom_site_aniso_U_13
_atom_site_aniso_U_12
Cu01 0.00928(13) 0.01083(13) 0.01614(14) -0.00156(9) 0.00266(10) 0.00175(9)
N6 0.0129(6) 0.0137(6) 0.0112(6) 0.0023(5) 0.0048(5) 0.0022(5)
N4 0.0128(6) 0.0109(6) 0.0134(6) 0.0013(5) 0.0057(5) 0.0030(5)
N2 0.0108(6) 0.0138(6) 0.0140(6) 0.0004(5) 0.0037(5) 0.0012(5)
N1 0.0117(6) 0.0133(6) 0.0151(6) -0.0015(5) 0.0037(5) -0.0005(5)
N5 0.0193(7) 0.0119(6) 0.0178(6) 0.0014(5) 0.0086(5) 0.0008(5)
N3 0.0169(7) 0.0121(6) 0.0226(7) -0.0006(5) 0.0097(6) 0.0043(5)
N7 0.0267(7) 0.0167(7) 0.0168(7) 0.0012(5) 0.0047(6) -0.0025(5)
N8 0.0205(7) 0.0258(7) 0.0206(7) 0.0059(6) 0.0097(6) 0.0054(6)
N9 0.0203(7) 0.0266(8) 0.0211(7) 0.0068(6) 0.0068(6) 0.0032(6)
C3 0.0136(7) 0.0127(7) 0.0113(6) 0.0026(5) 0.0055(5) 0.0030(5)
C14 0.0143(7) 0.0128(7) 0.0106(6) 0.0029(5) 0.0050(6) 0.0019(5)
C10 0.0144(7) 0.0152(7) 0.0135(7) 0.0018(5) 0.0040(6) 0.0011(6)
C11 0.0123(7) 0.0210(8) 0.0149(7) 0.0031(6) 0.0035(6) 0.0012(6)
C8 0.0159(7) 0.0121(7) 0.0220(8) 0.0006(6) 0.0099(6) 0.0016(6)
C15 0.0160(7) 0.0129(7) 0.0120(7) 0.0023(5) 0.0063(6) 0.0002(5)
C5 0.0133(7) 0.0135(7) 0.0116(7) 0.0026(5) 0.0048(5) 0.0021(5)
C9 0.0110(7) 0.0193(8) 0.0145(7) -0.0028(6) 0.0029(6) 0.0027(6)
C13 0.0155(7) 0.0165(7) 0.0152(7) 0.0030(6) 0.0069(6) 0.0047(6)
C16 0.0174(7) 0.0146(7) 0.0159(7) 0.0017(6) 0.0062(6) 0.0021(6)
C12 0.0137(7) 0.0214(8) 0.0167(7) 0.0057(6) 0.0069(6) 0.0057(6)
C19 0.0244(8) 0.0121(7) 0.0212(8) 0.0006(6) 0.0109(7) -0.0002(6)
C18 0.0216(8) 0.0161(8) 0.0181(8) 0.0004(6) 0.0061(6) -0.0048(6)
C17 0.0154(7) 0.0189(8) 0.0177(7) 0.0036(6) 0.0043(6) 0.0001(6)

loop_
_atom_type_symbol
_atom_type_description
_atom_type_scat_dispersion_real
_atom_type_scat_dispersion_imag
_atom_type_scat_source
C C 0.0033 0.0016 'International Tables Vol C Tables 4.2.6.8 and 6.1.1.4'
H H 0.0000 0.0000 'International Tables Vol C Tables 4.2.6.8 and 6.1.1.4'
N N 0.0061 0.0033 'International Tables Vol C Tables 4.2.6.8 and 6.1.1.4'
Cu Cu 0.3201 1.2651 'International Tables Vol C Tables 4.2.6.8 and 6.1.1.4'

loop_
_geom_angle_atom_site_label_1
_geom_angle_atom_site_label_2
_geom_angle_atom_site_label_3
_geom_angle
_geom_angle_site_symmetry_1
_geom_angle_site_symmetry_3
_geom_angle_publ_flag
N2 Cu01 N2 180.0 . 2_656 ?
N2 Cu01 N6 100.17(5) . 2_656 ?
N2 Cu01 N6 79.83(5) 2_656 2_656 ?
N2 Cu01 N6 79.83(5) . . ?
N2 Cu01 N6 100.17(5) 2_656 . ?
N6 Cu01 N6 180.0 2_656 . ?
N2 Cu01 N8 88.78(5) . 2_656 ?
N2 Cu01 N8 91.22(5) 2_656 2_656 ?
N6 Cu01 N8 88.68(5) 2_656 2_656 ?
N6 Cu01 N8 91.32(5) . 2_656 ?
N2 Cu01 N8 91.22(5) . . ?
N2 Cu01 N8 88.78(5) 2_656 . ?
N6 Cu01 N8 91.32(5) 2_656 . ?
N6 Cu01 N8 88.68(5) . . ?
N8 Cu01 N8 180.0 2_656 . ?
C10 N6 C14 118.27(12) . . ?
C10 N6 Cu01 127.18(10) . . ?
C14 N6 Cu01 114.51(10) . . ?
C3 N4 C5 105.78(12) . . ?
C3 N4 N3 124.48(12) . . ?
C5 N4 N3 129.71(12) . . ?
C3 N2 N1 109.52(12) . . ?
C3 N2 Cu01 114.56(10) . . ?
N1 N2 Cu01 135.78(10) . . ?
C5 N1 N2 106.10(12) . . ?
C19 N5 C15 116.47(13) . . ?
N4 N3 H1N3 103.9(13) . . ?
N4 N3 H2N3 104.3(13) . . ?
H1N3 N3 H2N3 105.9(18) . . ?
C9 N7 C8 120.91(14) . . ?
C8 N8 Cu01 152.66(12) . . ?
N2 C3 N4 108.50(13) . . ?
N2 C3 C14 119.19(13) . . ?
N4 C3 C14 132.26(13) . . ?
N6 C14 C13 122.49(13) . . ?
N6 C14 C3 111.09(12) . . ?
C13 C14 C3 126.39(13) . . ?
N6 C10 C11 122.43(14) . . ?
N6 C10 H10 118.8 . . ?
C11 C10 H10 118.8 . . ?
C12 C11 C10 119.14(14) . . ?
C12 C11 H11 120.4 . . ?
C10 C11 H11 120.4 . . ?
N8 C8 N7 173.11(17) . . ?
N5 C15 C16 123.90(14) . . ?
N5 C15 C5 117.64(13) . . ?
C16 C15 C5 118.44(13) . . ?
N1 C5 N4 110.09(13) . . ?
N1 C5 C15 122.67(13) . . ?
N4 C5 C15 127.23(13) . . ?
N9 C9 N7 173.76(17) . . ?
C14 C13 C12 118.36(14) . . ?
C14 C13 H13 120.8 . . ?
C12 C13 H13 120.8 . . ?
C17 C16 C15 118.36(14) . . ?
C17 C16 H16 120.8 . . ?
C15 C16 H16 120.8 . . ?
C11 C12 C13 119.23(14) . . ?
C11 C12 H12 120.4 . . ?
C13 C12 H12 120.4 . . ?
N5 C19 C18 123.71(15) . . ?
N5 C19 H19 118.1 . . ?
C18 C19 H19 118.1 . . ?
C17 C18 C19 118.79(15) . . ?
C17 C18 H18 120.6 . . ?
C19 C18 H18 120.6 . . ?
C16 C17 C18 118.77(15) . . ?
C16 C17 H17 120.6 . . ?
C18 C17 H17 120.6 . . ?

loop_
_geom_bond_atom_site_label_1
_geom_bond_atom_site_label_2
_geom_bond_distance
_geom_bond_site_symmetry_2
_geom_bond_publ_flag
Cu01 N2 1.9738(12) . ?
Cu01 N2 1.9738(12) 2_656 ?
Cu01 N6 2.0652(12) 2_656 ?
Cu01 N6 2.0652(12) . ?
Cu01 N8 2.4378(14) 2_656 ?
Cu01 N8 2.4378(14) . ?
N6 C10 1.3361(19) . ?
N6 C14 1.3566(19) . ?
N4 C3 1.3519(19) . ?
N4 C5 1.3681(19) . ?
N4 N3 1.4175(17) . ?
N2 C3 1.3194(19) . ?
N2 N1 1.3619(17) . ?
N1 C5 1.3201(19) . ?
N5 C19 1.340(2) . ?
N5 C15 1.3460(19) . ?
N3 H1N3 0.90(2) . ?
N3 H2N3 0.87(2) . ?
N7 C9 1.309(2) . ?
N7 C8 1.311(2) . ?
N8 C8 1.157(2) . ?
N9 C9 1.154(2) . ?
C3 C14 1.459(2) . ?
C14 C13 1.388(2) . ?
C10 C11 1.389(2) . ?
C10 H10 0.9500 . ?
C11 C12 1.380(2) . ?
C11 H11 0.9500 . ?
C15 C16 1.388(2) . ?
C15 C5 1.469(2) . ?
C13 C12 1.390(2) . ?
C13 H13 0.9500 . ?
C16 C17 1.384(2) . ?
C16 H16 0.9500 . ?
C12 H12 0.9500 . ?
C19 C18 1.385(2) . ?
C19 H19 0.9500 . ?
C18 C17 1.384(2) . ?
C18 H18 0.9500 . ?
C17 H17 0.9500 . ?

loop_
_geom_hbond_atom_site_label_D
_geom_hbond_atom_site_label_H
_geom_hbond_atom_site_label_A
_geom_hbond_distance_DH
_geom_hbond_distance_HA
_geom_hbond_distance_DA
_geom_hbond_angle_DHA
_geom_hbond_site_symmetry_A
_geom_hbond_publ_flag
C10 H10 N1 0.95 2.39 3.1813(19) 140.4 2_656 yes
C13 H13 N3 0.95 2.53 3.134(2) 121.4 . yes
C16 H16 N9 0.95 2.57 3.266(2) 130.6 1_656 yes
N3 H1N3 N9 0.90(2) 2.22(2) 2.986(2) 143.0(17) 1_556 yes
N3 H2N3 N5 0.87(2) 2.18(2) 2.9019(19) 139.9(18) . yes
